data_1557585
loop_
_publ_author_name
'Hewitt, Sarah H.'
'Macey, Georgina'
'Mailhot, Romain'
'Elsegood, Mark R. J.'
'Duarte, Fernanda'
'Kenwright, Alan M.'
'Butler, Stephen J.'

_publ_section_title
;
 Tuning the anion binding properties of lanthanide receptors to
 discriminate nucleoside phosphates in a sensing array
;
_journal_issue 14
_journal_name_full 'Chemical Science'
_journal_page_first 3619
_journal_page_last 3628
_journal_paper_doi 10.1039/D0SC00343C
_journal_volume 11
_journal_year 2020
_chemical_formula_moiety 'C37 H61 Eu N8 O15, 7(H2 O)'
_chemical_formula_sum 'C37 H61 Eu N8 O15'
_chemical_formula_weight 1009.89
_space_group_crystal_system orthorhombic
_space_group_IT_number 70
_space_group_name_Hall '-F 2uv 2vw'
_space_group_name_H-M_alt 'F d d d :2'
_atom_sites_solution_hydrogens mixed
_atom_sites_solution_primary iterative
_atom_sites_solution_secondary difmap
_audit_creation_method SHELXL-2018/1
_audit_update_record
;
2020-01-06 deposited with the CCDC.	2020-03-11 downloaded from the CCDC.
;
_cell_angle_alpha 90
_cell_angle_beta 90
_cell_angle_gamma 90
_cell_formula_units_Z 16
_cell_length_a 18.1194(3)
_cell_length_b 20.3557(3)
_cell_length_c 43.9834(7)
_cell_measurement_reflns_used 25634
_cell_measurement_temperature 100(2)
_cell_measurement_theta_max 30.8860
_cell_measurement_theta_min 2.0290
_cell_volume 16222.5(4)
_computing_cell_refinement 'CrysAlisPro 1.171.39.46b (Rigaku OD, 2018)'
_computing_data_collection 'CrysAlisPro 1.171.39.46b (Rigaku OD, 2018)'
_computing_data_reduction 'CrysAlisPro 1.171.39.46b (Rigaku OD, 2018)'
_computing_molecular_graphics 'Bruker SHELXTL'
_computing_publication_material 'Bruker SHELXTL'
_computing_structure_refinement 'SHELXL-2018/1 (Sheldrick, 2018)'
_computing_structure_solution 'SHELXT 2014/5 (Sheldrick, 2014)'
_diffrn_ambient_temperature 100(2)
_diffrn_detector 'hybrid pixel detector'
_diffrn_detector_area_resol_mean 10
_diffrn_measured_fraction_theta_full 0.999
_diffrn_measured_fraction_theta_max 0.999
_diffrn_measurement_device 'four-circle diffractometer'
_diffrn_measurement_device_details 'Rigaku, AFC12 \k goniometer'
_diffrn_measurement_device_type
;
Rigaku FRE+ equipped with VHF Varimax confocal mirrors and an AFC12 
goniometer and HyPix 6000 detector
;
_diffrn_measurement_method 'profile data from \w-scans'
_diffrn_measurement_specimen_support 'MiTeGen MicroLoop'
_diffrn_radiation_monochromator 'Confocal mirrors, VHF Varimax'
_diffrn_radiation_type MoK\a
_diffrn_radiation_wavelength 0.71073
_diffrn_reflns_av_R_equivalents 0.0254
_diffrn_reflns_av_unetI/netI 0.0124
_diffrn_reflns_Laue_measured_fraction_full 0.999
_diffrn_reflns_Laue_measured_fraction_max 0.999
_diffrn_reflns_limit_h_max 23
_diffrn_reflns_limit_h_min -23
_diffrn_reflns_limit_k_max 19
_diffrn_reflns_limit_k_min -26
_diffrn_reflns_limit_l_max 57
_diffrn_reflns_limit_l_min -56
_diffrn_reflns_number 46525
_diffrn_reflns_point_group_measured_fraction_full 0.999
_diffrn_reflns_point_group_measured_fraction_max 0.999
_diffrn_reflns_theta_full 25.242
_diffrn_reflns_theta_max 27.483
_diffrn_reflns_theta_min 1.574
_diffrn_source 'Rotating-anode X-ray tube'
_exptl_absorpt_coefficient_mu 1.628
_exptl_absorpt_correction_T_max 1.000
_exptl_absorpt_correction_T_min 0.319
_exptl_absorpt_correction_type gaussian
_exptl_absorpt_process_details
; 
CrysAlisPro 1.171.39.46b (Rigaku Oxford Diffraction, 2018) 
Numerical absorption correction based on gaussian integration over 
   a multifaceted crystal model 
Empirical absorption correction using spherical harmonics, 
 implemented in SCALE3 ABSPACK scaling algorithm. 
;
_exptl_crystal_colour colourless
_exptl_crystal_density_diffrn 1.654
_exptl_crystal_density_method 'not measured'
_exptl_crystal_description prism
_exptl_crystal_F_000 8352
_exptl_crystal_recrystallization_method 'Re-crystallisation from solvent: acetonitrile/water'
_exptl_crystal_size_max 0.180
_exptl_crystal_size_mid 0.130
_exptl_crystal_size_min 0.120
_refine_diff_density_max 1.479
_refine_diff_density_min -0.928
_refine_diff_density_rms 0.114
_refine_ls_extinction_method none
_refine_ls_goodness_of_fit_ref 1.296
_refine_ls_hydrogen_treatment mixed
_refine_ls_matrix_type full
_refine_ls_number_parameters 318
_refine_ls_number_reflns 4666
_refine_ls_number_restraints 57
_refine_ls_restrained_S_all 1.296
_refine_ls_R_factor_all 0.0487
_refine_ls_R_factor_gt 0.0461
_refine_ls_shift/su_max 0.001
_refine_ls_shift/su_mean 0.000
_refine_ls_structure_factor_coef Fsqd
_refine_ls_weighting_details 'w=1/[\s^2^(Fo^2^)+(0.0303P)^2^+296.7450P] where P=(Fo^2^+2Fc^2^)/3'
_refine_ls_weighting_scheme calc
_refine_ls_wR_factor_gt 0.1140
_refine_ls_wR_factor_ref 0.1153
_reflns_Friedel_coverage 0.000
_reflns_number_gt 4373
_reflns_number_total 4666
_reflns_threshold_expression 'I > 2\s(I)'
_cod_data_source_file d0sc00343c2.cif
_cod_data_source_block Eu1+
_cod_depositor_comments
;Adding full bibliography for 1557585.cif.

 Adding full bibliography for 1557585.cif.
;
_cod_original_sg_symbol_H-M 'F d d d'
_cod_database_code 1557585
_shelx_shelxl_version_number 2018/1
_shelx_space_group_comment
; 
The symmetry employed for this shelxl refinement is uniquely defined 
by the following loop, which should always be used as a source of 
symmetry information in preference to the above space-group names. 
They are only intended as comments. 
;
_shelx_estimated_absorpt_t_min 0.758
_shelx_estimated_absorpt_t_max 0.829

loop_
_space_group_symop_operation_xyz
'x, y, z'
'-x+3/4, -y+3/4, z'
'-x+3/4, y, -z+3/4'
'x, -y+3/4, -z+3/4'
'x, y+1/2, z+1/2'
'-x+3/4, -y+5/4, z+1/2'
'-x+3/4, y+1/2, -z+5/4'
'x, -y+5/4, -z+5/4'
'x+1/2, y, z+1/2'
'-x+5/4, -y+3/4, z+1/2'
'-x+5/4, y, -z+5/4'
'x+1/2, -y+3/4, -z+5/4'
'x+1/2, y+1/2, z'
'-x+5/4, -y+5/4, z'
'-x+5/4, y+1/2, -z+3/4'
'x+1/2, -y+5/4, -z+3/4'
'-x, -y, -z'
'x-3/4, y-3/4, -z'
'x-3/4, -y, z-3/4'
'-x, y-3/4, z-3/4'
'-x, -y+1/2, -z+1/2'
'x-3/4, y-1/4, -z+1/2'
'x-3/4, -y+1/2, z-1/4'
'-x, y-1/4, z-1/4'
'-x+1/2, -y, -z+1/2'
'x-1/4, y-3/4, -z+1/2'
'x-1/4, -y, z-1/4'
'-x+1/2, y-3/4, z-1/4'
'-x+1/2, -y+1/2, -z'
'x-1/4, y-1/4, -z'
'x-1/4, -y+1/2, z-3/4'
'-x+1/2, y-1/4, z-3/4'

loop_
_atom_site_label
_atom_site_type_symbol
_atom_site_fract_x
_atom_site_fract_y
_atom_site_fract_z
_atom_site_U_iso_or_equiv
_atom_site_adp_type
_atom_site_occupancy
_atom_site_site_symmetry_order
_atom_site_calc_flag
_atom_site_refinement_flags_posn
_atom_site_refinement_flags_adp
_atom_site_refinement_flags_occupancy
_atom_site_disorder_assembly
_atom_site_disorder_group
Eu1 Eu 0.375000 0.57903(2) 0.375000 0.02350(10) Uani 1 2 d S T P . .
N1 N 0.4662(2) 0.65879(18) 0.34524(8) 0.0251(7) Uani 1 1 d . . . . .
C1 C 0.5170(3) 0.6915(2) 0.36696(10) 0.0279(9) Uani 1 1 d . . . . .
H1A H 0.540547 0.729522 0.356852 0.034 Uiso 1 1 calc R U . . .
H1B H 0.556404 0.660315 0.372858 0.034 Uiso 1 1 calc R U . . .
C2 C 0.4774(3) 0.7147(2) 0.39515(11) 0.0295(9) Uani 1 1 d . . . . .
H2A H 0.512624 0.738739 0.408281 0.035 Uiso 1 1 calc R U . . .
H2B H 0.437792 0.745689 0.389219 0.035 Uiso 1 1 calc R U . . .
N2 N 0.4446(2) 0.65957(18) 0.41270(8) 0.0254(8) Uani 1 1 d . . . . .
C3 C 0.3956(2) 0.6890(2) 0.43619(10) 0.0277(9) Uani 1 1 d . . . . .
H3A H 0.420701 0.727145 0.445580 0.033 Uiso 1 1 calc R U . . .
H3B H 0.386069 0.656237 0.452353 0.033 Uiso 1 1 calc R U . . .
C4 C 0.3224(3) 0.7112(2) 0.42248(11) 0.0291(9) Uani 1 1 d . . . . .
H4A H 0.289581 0.726192 0.439071 0.035 Uiso 1 1 calc R U . . .
H4B H 0.331646 0.749189 0.408944 0.035 Uiso 1 1 calc R U . . .
N4 N 0.2273(4) 0.3782(3) 0.30133(11) 0.0638(18) Uani 1 1 d . . . . .
H4 H 0.225299 0.380195 0.321301 0.077 Uiso 1 1 calc R U . . .
C5 C 0.5114(2) 0.6176(2) 0.32479(10) 0.0285(9) Uani 1 1 d . . . . .
H5C H 0.542356 0.587928 0.337264 0.034 Uiso 1 1 calc R U . . .
H5D H 0.544802 0.646309 0.312965 0.034 Uiso 1 1 calc R U . . .
N3 N 0.4120(2) 0.54182(19) 0.31509(8) 0.0271(8) Uani 1 1 d . . . . .
C6 C 0.4666(3) 0.5770(2) 0.30317(10) 0.0276(9) Uani 1 1 d . . . . .
C7 C 0.4852(3) 0.5778(2) 0.27220(11) 0.0306(10) Uani 1 1 d . . . . .
H7 H 0.525000 0.604022 0.265071 0.037 Uiso 1 1 calc R U . . .
C8 C 0.4450(3) 0.5401(2) 0.25244(10) 0.0304(10) Uani 1 1 d . . . . .
H8 H 0.455721 0.540779 0.231297 0.036 Uiso 1 1 calc R U . . .
C9 C 0.3880(2) 0.5005(2) 0.26364(10) 0.0246(9) Uani 1 1 d . . . . .
C10 C 0.3447(3) 0.4593(2) 0.24479(10) 0.0278(9) Uani 1 1 d . . . . .
H10 H 0.353205 0.459325 0.223477 0.033 Uiso 1 1 calc R U . . .
C11 C 0.2913(3) 0.4198(2) 0.25640(10) 0.0295(9) Uani 1 1 d . . . . .
H11 H 0.262804 0.392544 0.243368 0.035 Uiso 1 1 calc R U . . .
C12 C 0.2786(3) 0.4198(2) 0.28792(11) 0.0330(10) Uani 1 1 d . . . . .
C13 C 0.3178(3) 0.4606(2) 0.30687(10) 0.0322(10) Uani 1 1 d . . . . .
H13 H 0.306933 0.461060 0.328002 0.039 Uiso 1 1 calc R U . . .
C14 C 0.3733(3) 0.5015(2) 0.29550(10) 0.0249(8) Uani 1 1 d . . . . .
C15 C 0.1792(4) 0.3347(3) 0.28827(14) 0.0468(14) Uani 1 1 d . . . . .
O1 O 0.1731(2) 0.32659(18) 0.26202(9) 0.0418(9) Uani 1 1 d . . . . .
C16 C 0.1327(6) 0.2966(5) 0.31061(18) 0.106(4) Uani 1 1 d . . . . .
H16A H 0.085327 0.319054 0.313455 0.159 Uiso 1 1 calc R U . . .
H16B H 0.158528 0.293864 0.330146 0.159 Uiso 1 1 calc R U . . .
H16C H 0.123984 0.252259 0.302748 0.159 Uiso 1 1 calc R U . . .
C17 C 0.5037(2) 0.6215(3) 0.42769(10) 0.0300(9) Uani 1 1 d . . . . .
H17A H 0.484087 0.602652 0.446804 0.036 Uiso 1 1 calc R U . . .
H17B H 0.544440 0.651693 0.433106 0.036 Uiso 1 1 calc R U . . .
C18 C 0.5347(2) 0.5657(2) 0.40808(10) 0.0277(9) Uani 1 1 d . . . . .
O2 O 0.49486(19) 0.54675(16) 0.38618(7) 0.0308(7) Uani 1 1 d . . . . .
O3 O 0.59435(19) 0.54171(18) 0.41556(8) 0.0366(8) Uani 1 1 d . . . . .
O4 O 0.375000 0.4617(2) 0.375000 0.0520(15) Uani 1 2 d DS TU P . .
C19 C 0.3061(9) 0.4306(8) 0.3831(5) 0.089(4) Uani 0.5 1 d D U P . .
H19 H 0.281018 0.455025 0.398353 0.107 Uiso 0.5 1 calc R U P . .
O5 O 0.2663(5) 0.375000 0.375000 0.082(2) Uani 1 2 d DS TU P . .
O6 O 0.0712(3) 0.2265(2) 0.24892(11) 0.0553(11) Uani 1 1 d D . . . .
H6A H 0.098(4) 0.258(3) 0.2534(19) 0.083 Uiso 1 1 d D U . . .
H6B H 0.089(5) 0.199(3) 0.2374(16) 0.083 Uiso 1 1 d D U . . .
O7 O 0.125000 0.125000 0.2092(2) 0.087(3) Uani 1 2 d S T P . .
O8 O 0.141(3) 0.4237(13) 0.3591(7) 0.099(7) Uani 0.56(7) 1 d . U P A 1
O8X O 0.110(3) 0.4205(16) 0.3500(11) 0.093(8) Uani 0.44(7) 1 d . U P A 2
O9 O -0.125000 0.375000 0.3555(4) 0.074(4) Uani 0.75(3) 2 d S TU P B 1
O9X O -0.125000 0.375000 0.375000 0.040(7) Uani 0.50(5) 4 d S TU P B 2
O10 O -0.0144(12) 0.3800(9) 0.3264(8) 0.083(8) Uani 0.258(14) 1 d . U P C 1
O10X O -0.0152(15) 0.3659(9) 0.3537(9) 0.094(8) Uani 0.242(14) 1 d . U P C 2

loop_
_atom_site_aniso_label
_atom_site_aniso_U_11
_atom_site_aniso_U_22
_atom_site_aniso_U_33
_atom_site_aniso_U_23
_atom_site_aniso_U_13
_atom_site_aniso_U_12
Eu1 0.02489(16) 0.02166(16) 0.02396(16) 0.000 0.00064(12) 0.000
N1 0.0248(18) 0.0216(18) 0.0288(18) 0.0020(14) -0.0025(15) -0.0064(14)
C1 0.027(2) 0.024(2) 0.033(2) 0.0023(17) -0.0032(18) -0.0101(17)
C2 0.030(2) 0.026(2) 0.033(2) -0.0052(18) -0.0045(18) 0.0012(18)
N2 0.0237(18) 0.0273(19) 0.0252(17) -0.0023(14) -0.0022(14) 0.0045(15)
C3 0.026(2) 0.028(2) 0.029(2) -0.0070(17) -0.0030(17) 0.0043(17)
C4 0.031(2) 0.025(2) 0.032(2) -0.0074(18) -0.0042(19) 0.0086(18)
N4 0.095(4) 0.065(3) 0.031(2) -0.008(2) 0.015(3) -0.058(3)
C5 0.027(2) 0.029(2) 0.030(2) -0.0010(18) 0.0045(17) -0.0072(18)
N3 0.030(2) 0.0266(19) 0.0246(18) 0.0022(15) 0.0002(15) -0.0081(16)
C6 0.028(2) 0.024(2) 0.031(2) 0.0018(17) 0.0020(18) -0.0002(17)
C7 0.028(2) 0.031(2) 0.033(2) 0.0039(19) 0.0078(18) -0.0028(19)
C8 0.033(2) 0.033(2) 0.026(2) -0.0011(18) 0.0053(18) 0.0040(19)
C9 0.023(2) 0.022(2) 0.029(2) -0.0025(16) 0.0030(16) 0.0064(16)
C10 0.033(2) 0.024(2) 0.027(2) -0.0057(17) 0.0027(18) 0.0062(18)
C11 0.038(3) 0.021(2) 0.029(2) -0.0051(17) -0.0044(19) 0.0016(18)
C12 0.042(3) 0.024(2) 0.033(2) 0.0007(18) 0.003(2) -0.009(2)
C13 0.048(3) 0.024(2) 0.025(2) 0.0004(17) 0.002(2) -0.010(2)
C14 0.029(2) 0.0193(18) 0.026(2) 0.0001(15) -0.0002(18) -0.0002(17)
C15 0.055(3) 0.036(3) 0.049(3) -0.004(2) 0.013(3) -0.018(3)
O1 0.045(2) 0.0321(19) 0.048(2) -0.0022(16) -0.0081(17) -0.0114(16)
C16 0.145(9) 0.115(7) 0.059(5) -0.026(5) 0.034(5) -0.098(7)
C17 0.026(2) 0.036(2) 0.028(2) -0.0016(19) -0.0025(17) 0.007(2)
C18 0.025(2) 0.028(2) 0.030(2) 0.0075(17) 0.0044(18) 0.0044(17)
O2 0.0338(17) 0.0277(16) 0.0308(16) 0.0005(13) 0.0023(14) 0.0091(14)
O3 0.0272(17) 0.042(2) 0.0407(19) 0.0048(16) 0.0028(14) 0.0090(15)
O4 0.099(5) 0.023(2) 0.034(3) 0.000 -0.021(3) 0.000
C19 0.113(8) 0.058(7) 0.096(10) 0.005(7) -0.008(8) -0.006(6)
O5 0.096(5) 0.033(3) 0.118(6) 0.017(4) 0.000 0.000
O6 0.057(3) 0.043(2) 0.066(3) -0.005(2) -0.007(2) -0.028(2)
O7 0.134(8) 0.022(3) 0.106(6) 0.000 0.000 0.021(4)
O8 0.16(2) 0.057(7) 0.080(12) 0.006(8) -0.009(11) 0.005(12)
O8X 0.13(2) 0.057(8) 0.095(18) 0.003(12) 0.016(13) 0.005(13)
O9 0.092(7) 0.046(5) 0.083(9) 0.000 0.000 -0.005(5)
O9X 0.027(7) 0.015(6) 0.079(16) 0.000 0.000 0.000
O10 0.059(10) 0.017(8) 0.17(2) -0.020(11) 0.014(15) -0.005(7)
O10X 0.092(13) 0.008(8) 0.18(2) -0.006(11) 0.042(17) -0.002(8)

loop_
_atom_type_symbol
_atom_type_description
_atom_type_scat_dispersion_real
_atom_type_scat_dispersion_imag
_atom_type_scat_source
C C 0.0033 0.0016 'International Tables Vol C Tables 4.2.6.8 and 6.1.1.4'
H H 0.0000 0.0000 'International Tables Vol C Tables 4.2.6.8 and 6.1.1.4'
N N 0.0061 0.0033 'International Tables Vol C Tables 4.2.6.8 and 6.1.1.4'
O O 0.0106 0.0060 'International Tables Vol C Tables 4.2.6.8 and 6.1.1.4'
Eu Eu -0.1578 3.6682 'International Tables Vol C Tables 4.2.6.8 and 6.1.1.4'

loop_
_geom_angle_atom_site_label_1
_geom_angle_atom_site_label_2
_geom_angle_atom_site_label_3
_geom_angle
_geom_angle_site_symmetry_1
_geom_angle_site_symmetry_3
_geom_angle_publ_flag
O2 Eu1 O2 147.11(17) 3 . ?
O2 Eu1 O4 73.56(8) 3 . ?
O2 Eu1 O4 73.56(8) . . ?
O2 Eu1 N2 66.28(11) 3 3 ?
O2 Eu1 N2 138.80(12) . 3 ?
O4 Eu1 N2 128.21(8) . 3 ?
O2 Eu1 N2 138.80(11) 3 . ?
O2 Eu1 N2 66.28(11) . . ?
O4 Eu1 N2 128.20(8) . . ?
N2 Eu1 N2 103.59(16) 3 . ?
O2 Eu1 N1 72.31(12) 3 3 ?
O2 Eu1 N1 130.49(11) . 3 ?
O4 Eu1 N1 127.61(8) . 3 ?
N2 Eu1 N1 68.59(12) 3 3 ?
N2 Eu1 N1 67.05(11) . 3 ?
O2 Eu1 N1 130.49(11) 3 . ?
O2 Eu1 N1 72.31(12) . . ?
O4 Eu1 N1 127.61(8) . . ?
N2 Eu1 N1 67.05(11) 3 . ?
N2 Eu1 N1 68.60(12) . . ?
N1 Eu1 N1 104.79(17) 3 . ?
O2 Eu1 N3 87.04(11) 3 . ?
O2 Eu1 N3 84.24(11) . . ?
O4 Eu1 N3 74.43(8) . . ?
N2 Eu1 N3 72.24(11) 3 . ?
N2 Eu1 N3 129.57(11) . . ?
N1 Eu1 N3 140.40(11) 3 . ?
N1 Eu1 N3 63.70(11) . . ?
O2 Eu1 N3 84.24(11) 3 3 ?
O2 Eu1 N3 87.04(11) . 3 ?
O4 Eu1 N3 74.43(8) . 3 ?
N2 Eu1 N3 129.57(11) 3 3 ?
N2 Eu1 N3 72.24(11) . 3 ?
N1 Eu1 N3 63.70(11) 3 3 ?
N1 Eu1 N3 140.41(11) . 3 ?
N3 Eu1 N3 148.86(15) . 3 ?
C5 N1 C1 107.6(3) . . ?
C5 N1 C4 110.3(4) . 3 ?
C1 N1 C4 107.8(3) . 3 ?
C5 N1 Eu1 107.3(2) . . ?
C1 N1 Eu1 110.0(3) . . ?
C4 N1 Eu1 113.7(3) 3 . ?
N1 C1 C2 112.0(4) . . ?
N1 C1 H1A 109.2 . . ?
C2 C1 H1A 109.2 . . ?
N1 C1 H1B 109.2 . . ?
C2 C1 H1B 109.2 . . ?
H1A C1 H1B 107.9 . . ?
N2 C2 C1 112.3(4) . . ?
N2 C2 H2A 109.1 . . ?
C1 C2 H2A 109.1 . . ?
N2 C2 H2B 109.1 . . ?
C1 C2 H2B 109.1 . . ?
H2A C2 H2B 107.9 . . ?
C17 N2 C2 109.8(4) . . ?
C17 N2 C3 109.5(3) . . ?
C2 N2 C3 107.2(3) . . ?
C17 N2 Eu1 107.4(3) . . ?
C2 N2 Eu1 109.4(3) . . ?
C3 N2 Eu1 113.6(3) . . ?
N2 C3 C4 111.3(4) . . ?
N2 C3 H3A 109.4 . . ?
C4 C3 H3A 109.4 . . ?
N2 C3 H3B 109.4 . . ?
C4 C3 H3B 109.4 . . ?
H3A C3 H3B 108.0 . . ?
N1 C4 C3 113.7(4) 3 . ?
N1 C4 H4A 108.8 3 . ?
C3 C4 H4A 108.8 . . ?
N1 C4 H4B 108.8 3 . ?
C3 C4 H4B 108.8 . . ?
H4A C4 H4B 107.7 . . ?
C15 N4 C12 130.0(5) . . ?
C15 N4 H4 115.0 . . ?
C12 N4 H4 115.0 . . ?
N1 C5 C6 113.5(4) . . ?
N1 C5 H5C 108.9 . . ?
C6 C5 H5C 108.9 . . ?
N1 C5 H5D 108.9 . . ?
C6 C5 H5D 108.9 . . ?
H5C C5 H5D 107.7 . . ?
C6 N3 C14 116.9(4) . . ?
C6 N3 Eu1 113.6(3) . . ?
C14 N3 Eu1 128.4(3) . . ?
N3 C6 C7 124.6(4) . . ?
N3 C6 C5 116.7(4) . . ?
C7 C6 C5 118.7(4) . . ?
C8 C7 C6 118.8(4) . . ?
C8 C7 H7 120.6 . . ?
C6 C7 H7 120.6 . . ?
C7 C8 C9 119.5(4) . . ?
C7 C8 H8 120.3 . . ?
C9 C8 H8 120.3 . . ?
C8 C9 C10 122.9(4) . . ?
C8 C9 C14 118.5(4) . . ?
C10 C9 C14 118.6(4) . . ?
C11 C10 C9 121.7(4) . . ?
C11 C10 H10 119.1 . . ?
C9 C10 H10 119.1 . . ?
C10 C11 C12 119.2(4) . . ?
C10 C11 H11 120.4 . . ?
C12 C11 H11 120.4 . . ?
C13 C12 N4 117.2(4) . . ?
C13 C12 C11 120.9(4) . . ?
N4 C12 C11 121.9(4) . . ?
C12 C13 C14 121.0(4) . . ?
C12 C13 H13 119.5 . . ?
C14 C13 H13 119.5 . . ?
N3 C14 C13 119.7(4) . . ?
N3 C14 C9 121.7(4) . . ?
C13 C14 C9 118.6(4) . . ?
O1 C15 N4 124.4(5) . . ?
O1 C15 C16 121.1(6) . . ?
N4 C15 C16 114.5(6) . . ?
C15 C16 H16A 109.5 . . ?
C15 C16 H16B 109.5 . . ?
H16A C16 H16B 109.5 . . ?
C15 C16 H16C 109.5 . . ?
H16A C16 H16C 109.5 . . ?
H16B C16 H16C 109.5 . . ?
N2 C17 C18 113.8(4) . . ?
N2 C17 H17A 108.8 . . ?
C18 C17 H17A 108.8 . . ?
N2 C17 H17B 108.8 . . ?
C18 C17 H17B 108.8 . . ?
H17A C17 H17B 107.7 . . ?
O3 C18 O2 125.7(4) . . ?
O3 C18 C17 117.7(4) . . ?
O2 C18 C17 116.5(4) . . ?
O3 C18 Eu1 159.1(4) . . ?
O2 C18 Eu1 34.5(2) . . ?
C17 C18 Eu1 82.2(2) . . ?
C18 O2 Eu1 127.5(3) . . ?
C19 O4 C19 128.0(16) . 3 ?
C19 O4 Eu1 116.0(8) . . ?
C19 O4 Eu1 116.0(8) 3 . ?
O5 C19 O4 138.0(17) . . ?
O5 C19 H19 111.0 . . ?
O4 C19 H19 111.0 . . ?
C19 O5 C19 117.3(18) . 4 ?
H6A O6 H6B 116(8) . . ?

loop_
_geom_bond_atom_site_label_1
_geom_bond_atom_site_label_2
_geom_bond_distance
_geom_bond_site_symmetry_2
_geom_bond_publ_flag
Eu1 O2 2.322(3) 3 ?
Eu1 O2 2.322(3) . ?
Eu1 O4 2.388(5) . ?
Eu1 N2 2.651(4) 3 ?
Eu1 N2 2.651(4) . ?
Eu1 N1 2.660(4) 3 ?
Eu1 N1 2.660(4) . ?
Eu1 N3 2.823(4) . ?
Eu1 N3 2.823(4) 3 ?
N1 C5 1.478(6) . ?
N1 C1 1.484(5) . ?
N1 C4 1.495(6) 3 ?
C1 C2 1.508(6) . ?
C1 H1A 0.9900 . ?
C1 H1B 0.9900 . ?
C2 N2 1.486(6) . ?
C2 H2A 0.9900 . ?
C2 H2B 0.9900 . ?
N2 C17 1.477(6) . ?
N2 C3 1.488(6) . ?
C3 C4 1.525(6) . ?
C3 H3A 0.9900 . ?
C3 H3B 0.9900 . ?
C4 H4A 0.9900 . ?
C4 H4B 0.9900 . ?
N4 C15 1.368(7) . ?
N4 C12 1.389(6) . ?
N4 H4 0.8800 . ?
C5 C6 1.498(6) . ?
C5 H5C 0.9900 . ?
C5 H5D 0.9900 . ?
N3 C6 1.330(6) . ?
N3 C14 1.381(6) . ?
C6 C7 1.403(6) . ?
C7 C8 1.370(7) . ?
C7 H7 0.9500 . ?
C8 C9 1.399(6) . ?
C8 H8 0.9500 . ?
C9 C10 1.417(6) . ?
C9 C14 1.427(6) . ?
C10 C11 1.358(7) . ?
C10 H10 0.9500 . ?
C11 C12 1.406(7) . ?
C11 H11 0.9500 . ?
C12 C13 1.374(7) . ?
C13 C14 1.398(6) . ?
C13 H13 0.9500 . ?
C15 O1 1.172(7) . ?
C15 C16 1.509(9) . ?
C16 H16A 0.9800 . ?
C16 H16B 0.9800 . ?
C16 H16C 0.9800 . ?
C17 C18 1.532(6) . ?
C17 H17A 0.9900 . ?
C17 H17B 0.9900 . ?
C18 O3 1.232(6) . ?
C18 O2 1.264(6) . ?
O4 C19 1.444(12) . ?
O4 C19 1.444(12) 3 ?
C19 O5 1.389(12) . ?
C19 H19 0.9500 . ?
O6 H6A 0.83(2) . ?
O6 H6B 0.83(2) . ?
O9 O9 1.71(4) 3_455 ?

loop_
_geom_hbond_atom_site_label_D
_geom_hbond_atom_site_label_H
_geom_hbond_atom_site_label_A
_geom_hbond_distance_DH
_geom_hbond_distance_HA
_geom_hbond_distance_DA
_geom_hbond_angle_DHA
_geom_hbond_site_symmetry_A
_geom_hbond_publ_flag
C2 H2A O8X 0.99 2.58 3.36(4) 135.4 16 yes
C3 H3B N3 0.99 2.60 3.173(6) 116.7 3 yes
N4 H4 O5 0.88 2.48 3.317(5) 159.6 . yes
N4 H4 O8 0.88 2.43 3.13(3) 136.5 . yes
N4 H4 O8X 0.88 2.58 3.14(4) 122.4 . yes
C5 H5C O2 0.99 2.46 3.075(6) 119.5 . yes
C11 H11 O1 0.95 2.26 2.871(6) 121.2 . yes
C13 H13 O2 0.95 2.53 3.261(6) 133.8 3 yes
C13 H13 O4 0.95 2.41 3.171(5) 137.3 . yes
C16 H16A O10 0.98 2.26 3.23(2) 170.4 . yes
C16 H16C O6 0.98 2.61 3.263(9) 124.4 . yes
C17 H17B O3 0.99 2.45 3.315(6) 146.2 14 yes
O6 H6A O1 0.83(2) 1.99(2) 2.810(5) 173(9) . yes
O6 H6B O7 0.83(2) 2.05(2) 2.876(7) 175(9) . yes

loop_
_geom_torsion_atom_site_label_1
_geom_torsion_atom_site_label_2
_geom_torsion_atom_site_label_3
_geom_torsion_atom_site_label_4
_geom_torsion
_geom_torsion_site_symmetry_1
_geom_torsion_site_symmetry_2
_geom_torsion_site_symmetry_3
_geom_torsion_site_symmetry_4
_geom_torsion_publ_flag
C5 N1 C1 C2 -159.6(4) . . . . ?
C4 N1 C1 C2 81.3(4) 3 . . . ?
Eu1 N1 C1 C2 -43.1(4) . . . . ?
N1 C1 C2 N2 62.6(5) . . . . ?
C1 C2 N2 C17 71.9(5) . . . . ?
C1 C2 N2 C3 -169.3(4) . . . . ?
C1 C2 N2 Eu1 -45.8(4) . . . . ?
C17 N2 C3 C4 -163.2(4) . . . . ?
C2 N2 C3 C4 77.8(4) . . . . ?
Eu1 N2 C3 C4 -43.2(4) . . . . ?
N2 C3 C4 N1 52.8(5) . . . 3 ?
C1 N1 C5 C6 175.2(4) . . . . ?
C4 N1 C5 C6 -67.4(5) 3 . . . ?
Eu1 N1 C5 C6 56.9(4) . . . . ?
C14 N3 C6 C7 2.7(7) . . . . ?
Eu1 N3 C6 C7 -166.3(4) . . . . ?
C14 N3 C6 C5 -176.4(4) . . . . ?
Eu1 N3 C6 C5 14.6(5) . . . . ?
N1 C5 C6 N3 -50.1(6) . . . . ?
N1 C5 C6 C7 130.8(4) . . . . ?
N3 C6 C7 C8 0.1(7) . . . . ?
C5 C6 C7 C8 179.1(4) . . . . ?
C6 C7 C8 C9 -1.8(7) . . . . ?
C7 C8 C9 C10 -178.9(4) . . . . ?
C7 C8 C9 C14 0.6(7) . . . . ?
C8 C9 C10 C11 177.8(4) . . . . ?
C14 C9 C10 C11 -1.7(7) . . . . ?
C9 C10 C11 C12 0.0(7) . . . . ?
C15 N4 C12 C13 177.4(7) . . . . ?
C15 N4 C12 C11 -3.5(11) . . . . ?
C10 C11 C12 C13 2.2(8) . . . . ?
C10 C11 C12 N4 -176.9(5) . . . . ?
N4 C12 C13 C14 176.6(5) . . . . ?
C11 C12 C13 C14 -2.5(8) . . . . ?
C6 N3 C14 C13 176.6(4) . . . . ?
Eu1 N3 C14 C13 -16.3(6) . . . . ?
C6 N3 C14 C9 -3.8(6) . . . . ?
Eu1 N3 C14 C9 163.3(3) . . . . ?
C12 C13 C14 N3 -179.7(5) . . . . ?
C12 C13 C14 C9 0.7(7) . . . . ?
C8 C9 C14 N3 2.2(6) . . . . ?
C10 C9 C14 N3 -178.2(4) . . . . ?
C8 C9 C14 C13 -178.2(4) . . . . ?
C10 C9 C14 C13 1.4(6) . . . . ?
C12 N4 C15 O1 -1.7(13) . . . . ?
C12 N4 C15 C16 178.6(8) . . . . ?
C2 N2 C17 C18 -89.0(5) . . . . ?
C3 N2 C17 C18 153.7(4) . . . . ?
Eu1 N2 C17 C18 29.9(4) . . . . ?
N2 C17 C18 O3 163.4(4) . . . . ?
N2 C17 C18 O2 -19.2(6) . . . . ?
N2 C17 C18 Eu1 -23.1(3) . . . . ?
O3 C18 O2 Eu1 170.3(3) . . . . ?
C17 C18 O2 Eu1 -6.8(6) . . . . ?
C19 O4 C19 O5 -35.7(17) 3 . . . ?
Eu1 O4 C19 O5 144.3(17) . . . . ?
O4 C19 O5 C19 33.4(16) . . . 4 ?
